data_7213330
loop_
_publ_author_name
'Krebs, Frederik C.'
'J\/orgensen, Mikkel'

_publ_section_title
;
 Calix[4]arene-5,17-dicarboxylic acids and their interactions with
 aliphatic amines. Part 2. A crystal engineering approach
;
_journal_issue 9
_journal_name_full 'Journal of the Chemical Society, Perkin Transactions 2'
_journal_page_first 1935
_journal_paper_doi 10.1039/b002409k
_journal_year 2000
_chemical_formula_sum 'C72 H87 N5 O8'
_chemical_formula_weight 1150.47
_chemical_name_systematic
; 
11,23-bis((E)-(2-phenyl-1-ethenyl)-
 25,26,27,28-tetrapropoxycalix[4]arene-5,17-
 dicarboxylic acid bis-
 1,4-diaza[2,2,2]bicyclooctane salt  
;
_space_group_IT_number 2
_symmetry_cell_setting triclinic
_symmetry_space_group_name_Hall '-P 1'
_symmetry_space_group_name_H-M 'P -1'
_atom_sites_solution_hydrogens geom
_atom_sites_solution_primary direct
_atom_sites_solution_secondary difmap
_audit_creation_method SHELXL-97
_cell_angle_alpha 96.75(3)
_cell_angle_beta 93.04(3)
_cell_angle_gamma 110.93(3)
_cell_formula_units_Z 2
_cell_length_a 13.062(3)
_cell_length_b 13.325(3)
_cell_length_c 20.365(4)
_cell_measurement_temperature 120(2)
_cell_volume 3270.4(14)
_computing_cell_refinement 'SAINT Siemens'
_computing_data_collection 'SMART Siemens'
_computing_data_reduction 'SAINT Siemens'
_computing_molecular_graphics 'SHELXTL (Sheldrick)'
_computing_publication_material 'XCIF (Sheldrick)'
_computing_structure_refinement 'SHELXL-97 (Sheldrick, 1997)'
_computing_structure_solution 'SHELXS-97 (Sheldrick, 1990)'
_diffrn_ambient_temperature 293(2)
_diffrn_measured_fraction_theta_full 0.997
_diffrn_measured_fraction_theta_max 0.997
_diffrn_measurement_device_type 'Siemens SMART CCD'
_diffrn_measurement_method 'omega scan, frame data integration'
_diffrn_radiation_monochromator graphite
_diffrn_radiation_source 'fine-focus sealed tube'
_diffrn_radiation_type MoK\a
_diffrn_radiation_wavelength 0.71073
_diffrn_reflns_av_R_equivalents 0.3159
_diffrn_reflns_av_sigmaI/netI 0.5490
_diffrn_reflns_limit_h_max 16
_diffrn_reflns_limit_h_min -16
_diffrn_reflns_limit_k_max 16
_diffrn_reflns_limit_k_min -16
_diffrn_reflns_limit_l_max 25
_diffrn_reflns_limit_l_min -25
_diffrn_reflns_number 34859
_diffrn_reflns_theta_full 26.37
_diffrn_reflns_theta_max 26.37
_diffrn_reflns_theta_min 1.01
_exptl_absorpt_coefficient_mu 0.076
_exptl_absorpt_correction_type empirical
_exptl_absorpt_process_details 'SADABS (Sheldrick)'
_exptl_crystal_colour colourless
_exptl_crystal_density_diffrn 1.168
_exptl_crystal_density_method 'not measured'
_exptl_crystal_description block
_exptl_crystal_F_000 1236
_exptl_crystal_size_max 0.35
_exptl_crystal_size_mid 0.18
_exptl_crystal_size_min 0.13
_refine_diff_density_max 1.023
_refine_diff_density_min -0.568
_refine_diff_density_rms 0.098
_refine_ls_extinction_method none
_refine_ls_goodness_of_fit_ref 0.906
_refine_ls_hydrogen_treatment mixed
_refine_ls_matrix_type full
_refine_ls_number_parameters 735
_refine_ls_number_reflns 13338
_refine_ls_number_restraints 10
_refine_ls_restrained_S_all 0.906
_refine_ls_R_factor_all 0.4304
_refine_ls_R_factor_gt 0.1352
_refine_ls_shift/su_max 0.466
_refine_ls_shift/su_mean 0.017
_refine_ls_structure_factor_coef Fsqd
_refine_ls_weighting_details 'calc w=1/[\s^2^(Fo^2^)+(0.1893P)^2^+0.0000P] where P=(Fo^2^+2Fc^2^)/3'
_refine_ls_weighting_scheme calc
_refine_ls_wR_factor_gt 0.3159
_refine_ls_wR_factor_ref 0.4616
_reflns_number_gt 2682
_reflns_number_total 13338
_reflns_threshold_expression >2sigma(I)
_cod_data_source_file b002409ksup1.cif
_cod_data_source_block 11(dabco)2
_cod_original_cell_volume 3270.4(11)
_cod_original_sg_symbol_H-M P-1
_cod_database_code 7213330

loop_
_symmetry_equiv_pos_as_xyz
'x, y, z'
'-x, -y, -z'

loop_
_atom_site_label
_atom_site_type_symbol
_atom_site_fract_x
_atom_site_fract_y
_atom_site_fract_z
_atom_site_U_iso_or_equiv
_atom_site_adp_type
_atom_site_occupancy
_atom_site_symmetry_multiplicity
_atom_site_calc_flag
_atom_site_refinement_flags
O1 O 0.5969(6) 0.1664(6) 0.4576(3) 0.058(2) Uani 1 1 d .
O2 O 0.4918(7) 0.1021(7) 0.3614(3) 0.057(2) Uani 1 1 d .
O3 O 1.4764(7) -0.0321(6) 0.1588(3) 0.063(2) Uani 1 1 d .
O4 O 1.3749(6) -0.0756(6) 0.0614(4) 0.059(2) Uani 1 1 d .
O5 O 0.9433(6) 0.2154(6) 0.1009(3) 0.051(2) Uani 1 1 d .
O6 O 0.9631(6) 0.2845(6) 0.2569(3) 0.052(2) Uani 1 1 d .
O7 O 1.2177(6) 0.3717(6) 0.3551(3) 0.0458(19) Uani 1 1 d .
O8 O 1.1661(6) 0.2410(6) 0.1971(3) 0.045(2) Uani 1 1 d .
N1 N 1.3197(12) -0.1386(14) 0.2763(9) 0.164(7) Uani 1 1 d D
N2 N 1.5954(9) -0.3095(9) -0.0073(5) 0.063(3) Uani 1 1 d .
N3 N 1.4897(8) -0.1876(8) 0.0259(4) 0.054(3) Uani 1 1 d .
H3B H 1.4527 -0.1431 0.0379 0.064 Uiso 1 1 calc R
N4 N 0.4126(7) 0.1246(7) 0.5061(4) 0.048(2) Uani 1 1 d .
H4A H 0.4751 0.1326 0.4860 0.058 Uiso 1 1 calc R
N5 N 0.2384(8) 0.1035(8) 0.5636(4) 0.054(3) Uani 1 1 d .
C1 C 1.0846(8) 0.0918(9) 0.0793(5) 0.047(3) Uani 1 1 d .
H1AA H 1.0754 0.0399 0.0398 0.057 Uiso 1 1 calc .
H1BA H 1.0949 0.1615 0.0653 0.057 Uiso 1 1 calc .
C2 C 0.9785(9) 0.0552(9) 0.1149(5) 0.043(3) Uani 1 1 d .
C3 C 0.9470(9) -0.0440(10) 0.1387(5) 0.057(3) Uani 1 1 d .
H3A H 0.9890 -0.0870 0.1314 0.069 Uiso 1 1 calc .
C4 C 0.8547(9) -0.0807(9) 0.1729(5) 0.053(3) Uani 1 1 d .
C5 C 0.7956(9) -0.0115(12) 0.1844(5) 0.061(4) Uani 1 1 d .
H5A H 0.7344 -0.0343 0.2081 0.074 Uiso 1 1 calc .
C6 C 0.8228(9) 0.0867(10) 0.1629(5) 0.049(3) Uani 1 1 d .
C7 C 0.9148(9) 0.1177(10) 0.1236(5) 0.047(3) Uani 1 1 d .
C8 C 0.7626(9) 0.1613(10) 0.1797(5) 0.061(4) Uani 1 1 d .
H8AA H 0.6856 0.1258 0.1625 0.073 Uiso 1 1 calc .
H8BA H 0.7936 0.2263 0.1592 0.073 Uiso 1 1 calc .
C9 C 0.7724(10) 0.1918(9) 0.2551(5) 0.045(3) Uani 1 1 d .
C10 C 0.6779(9) 0.1579(9) 0.2893(5) 0.054(3) Uani 1 1 d .
H10A H 0.6090 0.1217 0.2656 0.065 Uiso 1 1 calc .
C11 C 0.6866(10) 0.1783(9) 0.3592(5) 0.046(3) Uani 1 1 d .
C12 C 0.7906(9) 0.2263(8) 0.3930(5) 0.039(3) Uani 1 1 d .
H12A H 0.7972 0.2371 0.4392 0.046 Uiso 1 1 calc .
C13 C 0.8860(8) 0.2592(8) 0.3610(5) 0.037(3) Uani 1 1 d .
C14 C 0.8721(9) 0.2485(9) 0.2918(5) 0.043(3) Uani 1 1 d .
C15 C 0.9975(9) 0.2976(8) 0.3967(5) 0.042(3) Uani 1 1 d .
H15A H 0.9915 0.3018 0.4441 0.050 Uiso 1 1 calc .
H15B H 1.0390 0.3701 0.3876 0.050 Uiso 1 1 calc .
C16 C 1.0599(8) 0.2227(9) 0.3765(4) 0.039(3) Uani 1 1 d .
C17 C 1.0100(8) 0.1126(9) 0.3765(5) 0.040(3) Uani 1 1 d .
H17A H 0.9393 0.0859 0.3896 0.048 Uiso 1 1 calc .
C18 C 1.0612(8) 0.0392(7) 0.3577(4) 0.036(3) Uani 1 1 d .
C19 C 1.1644(8) 0.0820(9) 0.3319(4) 0.038(3) Uani 1 1 d .
H19A H 1.1980 0.0345 0.3157 0.045 Uiso 1 1 calc .
C20 C 1.2152(7) 0.1883(8) 0.3300(4) 0.029(2) Uani 1 1 d .
C21 C 1.1650(8) 0.2601(8) 0.3552(4) 0.035(3) Uani 1 1 d .
C22 C 1.3205(8) 0.2290(8) 0.2959(5) 0.042(3) Uani 1 1 d .
H22A H 1.3417 0.3062 0.2946 0.050 Uiso 1 1 calc .
H22B H 1.3796 0.2176 0.3210 0.050 Uiso 1 1 calc .
C23 C 1.3028(8) 0.1693(8) 0.2261(4) 0.031(2) Uani 1 1 d .
C24 C 1.3601(8) 0.1018(9) 0.2075(5) 0.043(3) Uani 1 1 d .
H24A H 1.4170 0.1004 0.2364 0.052 Uiso 1 1 calc .
C25 C 1.3320(9) 0.0354(8) 0.1446(5) 0.040(3) Uani 1 1 d .
C26 C 1.2455(9) 0.0330(8) 0.1053(5) 0.041(3) Uani 1 1 d .
H26A H 1.2233 -0.0149 0.0657 0.049 Uiso 1 1 calc .
C27 C 1.1870(8) 0.1017(9) 0.1225(5) 0.041(3) Uani 1 1 d .
C28 C 1.2219(8) 0.1715(8) 0.1826(5) 0.030(2) Uani 1 1 d .
C29 C 0.8190(12) -0.1920(12) 0.1912(7) 0.088(5) Uani 1 1 d .
H29A H 0.8711 -0.2247 0.1889 0.106 Uiso 1 1 calc .
C30 C 0.7224(13) -0.2515(15) 0.2106(7) 0.105(5) Uani 1 1 d .
H30A H 0.6722 -0.2177 0.2190 0.125 Uiso 1 1 calc .
C31 C 0.6893(13) -0.3671(10) 0.2196(9) 0.147(9) Uani 1 1 d G
C32 C 0.7426(10) -0.4336(18) 0.1930(8) 0.190(11) Uani 1 1 d G
H32 H 0.8014 -0.4060 0.1682 0.228 Uiso 1 1 calc .
C33 C 0.7079(15) -0.5414(17) 0.2035(11) 0.44(4) Uani 1 1 d G
H33 H 0.7436 -0.5859 0.1857 0.529 Uiso 1 1 calc .
C34 C 0.6199(17) -0.5827(10) 0.2406(11) 0.30(2) Uani 1 1 d G
H34 H 0.5968 -0.6549 0.2476 0.361 Uiso 1 1 calc .
C35 C 0.5666(11) -0.5162(15) 0.2672(8) 0.229(16) Uani 1 1 d G
H35 H 0.5078 -0.5439 0.2920 0.275 Uiso 1 1 calc .
C36 C 0.6013(12) -0.4084(13) 0.2567(8) 0.185(10) Uani 1 1 d G
H36 H 0.5656 -0.3639 0.2745 0.222 Uiso 1 1 calc .
C37 C 1.0130 -0.0719 0.3644 0.042 Uani 1 1 d .
H37A H 0.9371 -0.0980 0.3661 0.050 Uiso 1 1 calc .
C38 C 1.0595(9) -0.1437(8) 0.3686(5) 0.047(3) Uani 1 1 d .
H38A H 1.1339 -0.1221 0.3623 0.057 Uiso 1 1 calc .
C39 C 1.0052(13) -0.2538(10) 0.3821(5) 0.062(4) Uani 1 1 d .
C40 C 0.8916(14) -0.3125(11) 0.3644(8) 0.092(5) Uani 1 1 d .
H40A H 0.8501 -0.2805 0.3423 0.110 Uiso 1 1 calc .
C41 C 0.8406(17) -0.4162(13) 0.3792(11) 0.143(9) Uani 1 1 d .
H41A H 0.7652 -0.4516 0.3678 0.171 Uiso 1 1 calc .
C42 C 0.897(2) -0.4670(15) 0.4097(11) 0.138(11) Uani 1 1 d .
H42A H 0.8615 -0.5372 0.4189 0.165 Uiso 1 1 calc .
C43 C 1.009(2) -0.4139(15) 0.4273(7) 0.115(8) Uani 1 1 d .
H43A H 1.0480 -0.4487 0.4491 0.138 Uiso 1 1 calc .
C44 C 1.0667(13) -0.3063(12) 0.4126(6) 0.088(5) Uani 1 1 d .
H44A H 1.1425 -0.2725 0.4230 0.106 Uiso 1 1 calc .
C45 C 0.5843(10) 0.1463(10) 0.3932(6) 0.049(3) Uani 1 1 d .
C46 C 1.4002(9) -0.0302(9) 0.1213(6) 0.043(3) Uani 1 1 d .
C47 C 0.8906(10) 0.2046(11) 0.0351(6) 0.066(4) Uani 1 1 d .
H47A H 0.8113 0.1702 0.0345 0.079 Uiso 1 1 calc .
H47B H 0.9158 0.1600 0.0037 0.079 Uiso 1 1 calc .
C48 C 0.9198(17) 0.3155(14) 0.0163(7) 0.139(8) Uani 1 1 d .
H48A H 0.8875 0.3563 0.0455 0.166 Uiso 1 1 calc .
H48B H 0.9992 0.3522 0.0235 0.166 Uiso 1 1 calc .
C49 C 0.884(2) 0.3166(17) -0.0509(11) 0.216(12) Uani 1 1 d .
H49A H 0.9025 0.3904 -0.0588 0.324 Uiso 1 1 calc .
H49B H 0.8056 0.2792 -0.0589 0.324 Uiso 1 1 calc .
H49C H 0.9196 0.2810 -0.0804 0.324 Uiso 1 1 calc .
C50 C 1.0188(14) 0.4026(15) 0.2663(8) 0.104(5) Uani 1 1 d U
H50A H 1.0071 0.4332 0.3096 0.125 Uiso 1 1 calc .
H50B H 1.0974 0.4208 0.2648 0.125 Uiso 1 1 calc .
C51 C 0.9805(14) 0.4446(18) 0.2194(9) 0.139(7) Uani 1 1 d .
H51A H 0.9028 0.4293 0.2232 0.166 Uiso 1 1 calc .
H51B H 0.9867 0.4086 0.1764 0.166 Uiso 1 1 calc .
C52 C 1.0429(14) 0.5754(13) 0.2218(6) 0.100(5) Uani 1 1 d .
H52A H 1.0118 0.5989 0.1856 0.151 Uiso 1 1 calc .
H52B H 1.1200 0.5918 0.2182 0.151 Uiso 1 1 calc .
H52C H 1.0337 0.6124 0.2632 0.151 Uiso 1 1 calc .
C53 C 1.2900(12) 0.4250(11) 0.4138(8) 0.091(5) Uani 1 1 d D
H53A H 1.3376 0.3858 0.4234 0.109 Uiso 1 1 calc .
H53B H 1.2479 0.4279 0.4514 0.109 Uiso 1 1 calc .
C54 C 1.361(3) 0.543(2) 0.402(2) 0.36(3) Uani 1 1 d .
H54A H 1.4230 0.5774 0.4353 0.432 Uiso 1 1 calc .
H54B H 1.3871 0.5431 0.3581 0.432 Uiso 1 1 calc .
C55 C 1.274(3) 0.5999(17) 0.407(2) 0.50(4) Uani 1 1 d D
H55A H 1.3103 0.6763 0.4066 0.753 Uiso 1 1 calc .
H55B H 1.2414 0.5886 0.4483 0.753 Uiso 1 1 calc .
H55C H 1.2179 0.5694 0.3706 0.753 Uiso 1 1 calc .
C56 C 1.2049(14) 0.342(2) 0.1504(14) 0.191(15) Uani 1 1 d .
H56A H 1.2309 0.3224 0.1090 0.229 Uiso 1 1 calc .
H56B H 1.1484 0.3721 0.1422 0.229 Uiso 1 1 calc .
C57 C 1.277(2) 0.399(2) 0.1908(8) 0.180(13) Uani 1 1 d .
H57A H 1.3344 0.3701 0.1981 0.216 Uiso 1 1 calc .
H57B H 1.2511 0.4171 0.2327 0.216 Uiso 1 1 calc .
C58 C 1.3174(14) 0.5121(11) 0.1416(8) 0.118(6) Uani 1 1 d .
H58A H 1.3842 0.5681 0.1627 0.177 Uiso 1 1 calc .
H58B H 1.2600 0.5410 0.1388 0.177 Uiso 1 1 calc .
H58C H 1.3291 0.4862 0.0977 0.177 Uiso 1 1 calc .
C59 C 1.4664(12) -0.2368(15) 0.2576(9) 0.191(12) Uani 1 1 d D
H59A H 1.5366 -0.1809 0.2554 0.287 Uiso 1 1 calc .
H59B H 1.4447 -0.2855 0.2164 0.287 Uiso 1 1 calc .
H59C H 1.4720 -0.2764 0.2932 0.287 Uiso 1 1 calc .
C60 C 1.3820(15) -0.1863(16) 0.2699(10) 0.33(3) Uani 1 1 d D
C61 C 1.5310(11) -0.2996(11) -0.0644(7) 0.079(4) Uani 1 1 d .
H61A H 1.4829 -0.3716 -0.0854 0.095 Uiso 1 1 calc .
H61B H 1.5803 -0.2666 -0.0964 0.095 Uiso 1 1 calc .
C62 C 1.4602(10) -0.2305(10) -0.0462(5) 0.061(3) Uani 1 1 d .
H62A H 1.4761 -0.1712 -0.0723 0.073 Uiso 1 1 calc .
H62B H 1.3824 -0.2749 -0.0549 0.073 Uiso 1 1 calc .
C63 C 1.5179(11) -0.3589(10) 0.0408(6) 0.080(4) Uani 1 1 d .
H63A H 1.5581 -0.3705 0.0788 0.096 Uiso 1 1 calc .
H63B H 1.4647 -0.4287 0.0200 0.096 Uiso 1 1 calc .
C64 C 1.4561(10) -0.2800(9) 0.0644(6) 0.064(4) Uani 1 1 d .
H64A H 1.3770 -0.3185 0.0568 0.077 Uiso 1 1 calc .
H64B H 1.4756 -0.2535 0.1116 0.077 Uiso 1 1 calc .
C65 C 1.6696(11) -0.2055(13) 0.0235(6) 0.069(4) Uani 1 1 d .
H65A H 1.7248 -0.1752 -0.0061 0.083 Uiso 1 1 calc .
H65B H 1.7071 -0.2132 0.0640 0.083 Uiso 1 1 calc .
C66 C 1.6080(11) -0.1266(10) 0.0406(5) 0.057(3) Uani 1 1 d .
H66A H 1.6251 -0.0958 0.0872 0.068 Uiso 1 1 calc .
H66B H 1.6310 -0.0676 0.0143 0.068 Uiso 1 1 calc .
C67 C 0.4356(9) 0.1265(9) 0.5788(5) 0.057(3) Uani 1 1 d .
H67A H 0.4923 0.1951 0.5981 0.069 Uiso 1 1 calc .
H67B H 0.4611 0.0684 0.5865 0.069 Uiso 1 1 calc .
C68 C 0.3284(11) 0.1114(11) 0.6107(6) 0.073(4) Uani 1 1 d .
H68A H 0.3079 0.0460 0.6314 0.088 Uiso 1 1 calc .
H68B H 0.3409 0.1724 0.6453 0.088 Uiso 1 1 calc .
C69 C 0.3753(9) 0.2186(10) 0.4958(5) 0.063(3) Uani 1 1 d .
H69A H 0.3582 0.2181 0.4488 0.075 Uiso 1 1 calc .
H69B H 0.4332 0.2874 0.5135 0.075 Uiso 1 1 calc .
C70 C 0.2716(11) 0.2029(11) 0.5327(6) 0.076(4) Uani 1 1 d .
H70A H 0.2863 0.2650 0.5668 0.092 Uiso 1 1 calc .
H70B H 0.2114 0.1999 0.5016 0.092 Uiso 1 1 calc .
C71 C 0.3264(9) 0.0215(9) 0.4774(5) 0.047(3) Uiso 1 1 d .
H71A H 0.3498 -0.0384 0.4838 0.056 Uiso 1 1 calc .
H71B H 0.3111 0.0200 0.4301 0.056 Uiso 1 1 calc .
C72 C 0.2201(9) 0.0109(10) 0.5137(6) 0.058(3) Uiso 1 1 d .
H72A H 0.1601 0.0041 0.4811 0.069 Uiso 1 1 calc .
H72B H 0.1985 -0.0545 0.5345 0.069 Uiso 1 1 calc .

loop_
_atom_site_aniso_label
_atom_site_aniso_U_11
_atom_site_aniso_U_22
_atom_site_aniso_U_33
_atom_site_aniso_U_23
_atom_site_aniso_U_13
_atom_site_aniso_U_12
O1 0.057(5) 0.089(6) 0.044(5) 0.024(4) 0.032(4) 0.036(5)
O2 0.055(6) 0.094(7) 0.033(4) 0.022(4) 0.024(4) 0.035(5)
O3 0.071(6) 0.099(7) 0.044(5) 0.018(4) 0.023(4) 0.059(6)
O4 0.077(6) 0.063(6) 0.052(5) 0.007(4) 0.023(4) 0.043(5)
O5 0.054(5) 0.075(6) 0.034(4) 0.009(4) 0.015(4) 0.035(5)
O6 0.048(5) 0.063(6) 0.045(4) 0.000(4) 0.036(4) 0.018(4)
O7 0.050(5) 0.049(5) 0.036(4) 0.004(4) 0.024(4) 0.013(4)
O8 0.061(5) 0.049(5) 0.039(4) 0.023(4) 0.036(4) 0.028(4)
N1 0.186(17) 0.196(17) 0.193(16) 0.075(14) 0.103(14) 0.144(15)
N2 0.080(8) 0.075(8) 0.062(7) 0.031(6) 0.054(6) 0.048(7)
N3 0.075(8) 0.068(7) 0.045(6) 0.026(5) 0.037(5) 0.049(6)
N4 0.055(6) 0.082(7) 0.022(5) 0.021(5) 0.028(4) 0.035(6)
N5 0.060(7) 0.075(7) 0.043(6) 0.016(5) 0.032(5) 0.036(6)
C1 0.045(7) 0.073(9) 0.030(6) 0.000(6) 0.028(5) 0.027(7)
C2 0.043(7) 0.061(8) 0.026(6) -0.005(6) 0.005(5) 0.024(7)
C3 0.052(8) 0.070(9) 0.052(7) -0.007(7) 0.025(6) 0.026(7)
C4 0.045(8) 0.055(9) 0.061(8) 0.013(6) 0.022(6) 0.016(7)
C5 0.049(8) 0.102(11) 0.041(7) 0.011(7) 0.020(6) 0.034(8)
C6 0.042(8) 0.070(9) 0.047(7) 0.001(7) 0.012(6) 0.035(7)
C7 0.049(8) 0.071(9) 0.037(6) 0.003(6) 0.013(6) 0.042(7)
C8 0.056(8) 0.112(11) 0.041(7) 0.018(7) 0.022(6) 0.057(8)
C9 0.055(8) 0.070(8) 0.031(6) 0.017(6) 0.028(6) 0.040(7)
C10 0.056(8) 0.077(9) 0.044(7) 0.022(6) 0.015(6) 0.038(7)
C11 0.054(8) 0.061(8) 0.046(7) 0.021(6) 0.039(6) 0.039(7)
C12 0.033(7) 0.047(7) 0.038(6) 0.004(5) 0.022(5) 0.016(6)
C13 0.034(7) 0.043(7) 0.039(7) 0.002(5) 0.016(5) 0.018(6)
C14 0.034(7) 0.056(8) 0.037(7) 0.006(6) 0.024(6) 0.012(6)
C15 0.064(8) 0.033(6) 0.041(6) 0.010(5) 0.041(6) 0.027(6)
C16 0.047(7) 0.045(8) 0.030(6) 0.001(5) 0.025(5) 0.021(6)
C17 0.043(7) 0.052(8) 0.035(6) 0.007(6) 0.024(5) 0.025(7)
C18 0.044(7) 0.026(6) 0.042(6) 0.019(5) 0.032(5) 0.009(5)
C19 0.039(7) 0.058(8) 0.026(6) 0.012(5) 0.014(5) 0.025(6)
C20 0.029(6) 0.032(7) 0.033(6) 0.012(5) 0.020(5) 0.015(5)
C21 0.047(7) 0.028(7) 0.035(6) 0.010(5) 0.018(5) 0.015(6)
C22 0.044(7) 0.046(7) 0.042(6) 0.015(5) 0.030(5) 0.018(6)
C23 0.032(6) 0.047(7) 0.020(5) 0.003(5) 0.014(5) 0.022(6)
C24 0.028(6) 0.061(8) 0.047(7) 0.032(6) 0.024(5) 0.013(6)
C25 0.053(8) 0.051(7) 0.032(6) 0.014(6) 0.024(6) 0.034(7)
C26 0.050(7) 0.058(8) 0.028(6) 0.012(5) 0.028(5) 0.030(7)
C27 0.033(7) 0.062(8) 0.031(6) 0.018(6) 0.017(5) 0.016(6)
C28 0.030(6) 0.034(6) 0.029(6) 0.006(5) 0.024(5) 0.012(5)
C29 0.080(11) 0.079(11) 0.123(12) 0.033(9) 0.067(10) 0.037(9)
C30 0.075(12) 0.127(16) 0.098(12) -0.005(11) 0.014(9) 0.028(12)
C31 0.081(15) 0.065(13) 0.25(3) 0.063(16) 0.010(15) -0.033(12)
C32 0.102(17) 0.075(16) 0.36(3) -0.014(19) -0.015(19) 0.018(14)
C33 0.07(2) 0.11(2) 1.05(11) -0.02(4) -0.20(4) -0.010(17)
C34 0.12(3) 0.098(19) 0.63(7) 0.01(3) -0.15(3) 0.024(19)
C35 0.044(12) 0.15(2) 0.48(5) 0.17(3) -0.009(19) -0.025(14)
C36 0.105(18) 0.097(17) 0.31(3) 0.048(19) 0.011(19) -0.015(13)
C37 0.045 0.048 0.037 0.010 0.036 0.018
C38 0.074(8) 0.030(7) 0.050(7) 0.015(5) 0.047(6) 0.025(6)
C39 0.112(12) 0.059(9) 0.031(7) 0.008(6) 0.043(7) 0.042(10)
C40 0.091(12) 0.036(9) 0.148(14) -0.004(9) 0.068(10) 0.021(9)
C41 0.17(2) 0.035(11) 0.24(2) 0.025(12) 0.151(18) 0.035(12)
C42 0.23(3) 0.043(13) 0.133(18) 0.002(11) 0.134(19) 0.024(15)
C43 0.28(3) 0.062(13) 0.042(9) 0.020(9) 0.078(13) 0.095(15)
C44 0.172(16) 0.090(12) 0.029(7) 0.018(7) 0.040(8) 0.073(12)
C45 0.039(8) 0.087(10) 0.040(7) 0.029(7) 0.026(6) 0.036(8)
C46 0.037(7) 0.066(9) 0.043(7) 0.028(7) 0.024(6) 0.030(7)
C47 0.066(9) 0.097(11) 0.045(8) 0.013(7) 0.014(6) 0.041(8)
C48 0.23(2) 0.118(15) 0.058(10) 0.031(10) -0.040(12) 0.056(15)
C49 0.29(3) 0.146(19) 0.15(2) 0.078(16) -0.04(2) 0.005(19)
C50 0.104(5) 0.104(5) 0.103(5) 0.0149(13) 0.0116(11) 0.038(2)
C51 0.106(14) 0.21(2) 0.160(17) 0.043(16) 0.077(12) 0.113(16)
C52 0.161(16) 0.094(12) 0.063(9) 0.025(9) 0.049(9) 0.058(12)
C53 0.101(12) 0.035(9) 0.107(12) -0.013(8) 0.008(10) -0.004(9)
C54 0.32(4) 0.14(2) 0.56(6) -0.19(3) -0.33(5) 0.13(3)
C55 0.37(6) 0.42(7) 0.43(6) -0.08(5) 0.28(5) -0.19(5)
C56 0.054(12) 0.20(3) 0.28(3) -0.15(2) -0.035(16) 0.066(15)
C57 0.40(4) 0.25(3) 0.062(11) 0.085(15) 0.118(17) 0.28(3)
C58 0.175(17) 0.076(11) 0.123(13) 0.049(10) 0.113(12) 0.045(11)
C59 0.20(3) 0.19(2) 0.086(14) 0.036(15) -0.045(15) -0.040(19)
C60 0.30(4) 0.52(6) 0.17(2) -0.21(3) -0.13(3) 0.25(4)
C61 0.090(11) 0.088(11) 0.072(9) 0.000(8) 0.059(8) 0.044(9)
C62 0.074(9) 0.079(9) 0.042(7) 0.000(6) 0.024(6) 0.043(8)
C63 0.119(12) 0.065(9) 0.088(9) 0.045(8) 0.083(9) 0.052(9)
C64 0.088(10) 0.061(8) 0.071(8) 0.030(7) 0.060(7) 0.047(8)
C65 0.068(10) 0.100(12) 0.061(8) 0.033(8) 0.030(7) 0.047(10)
C66 0.068(10) 0.069(9) 0.039(7) 0.015(6) 0.017(6) 0.027(8)
C67 0.060(8) 0.085(9) 0.039(7) 0.024(6) 0.026(6) 0.034(7)
C68 0.080(10) 0.115(12) 0.042(7) 0.023(7) 0.040(7) 0.048(9)
C69 0.063(9) 0.089(10) 0.050(7) 0.018(7) 0.027(6) 0.040(8)
C70 0.106(11) 0.086(10) 0.075(9) 0.037(8) 0.058(8) 0.065(9)

loop_
_atom_type_symbol
_atom_type_description
_atom_type_scat_dispersion_real
_atom_type_scat_dispersion_imag
_atom_type_scat_source
C C 0.0033 0.0016 'International Tables Vol C Tables 4.2.6.8 and 6.1.1.4'
H H 0.0000 0.0000 'International Tables Vol C Tables 4.2.6.8 and 6.1.1.4'
N N 0.0061 0.0033 'International Tables Vol C Tables 4.2.6.8 and 6.1.1.4'
O O 0.0106 0.0060 'International Tables Vol C Tables 4.2.6.8 and 6.1.1.4'

loop_
_geom_angle_atom_site_label_1
_geom_angle_atom_site_label_2
_geom_angle_atom_site_label_3
_geom_angle
C7 O5 C47 111.5(9)
C14 O6 C50 114.1(9)
C21 O7 C53 112.9(8)
C28 O8 C56 109.9(8)
C65 N2 C61 110.6(10)
C65 N2 C63 108.7(10)
C61 N2 C63 107.7(10)
C66 N3 C64 109.6(9)
C66 N3 C62 111.1(8)
C64 N3 C62 108.9(9)
C71 N4 C67 109.9(8)
C71 N4 C69 109.9(8)
C67 N4 C69 108.7(8)
C72 N5 C68 107.7(9)
C72 N5 C70 109.7(9)
C68 N5 C70 107.9(10)
C27 C1 C2 113.4(8)
C7 C2 C3 119.3(10)
C7 C2 C1 122.0(10)
C3 C2 C1 118.7(9)
C4 C3 C2 122.0(10)
C3 C4 C5 117.0(11)
C3 C4 C29 119.4(11)
C5 C4 C29 123.5(11)
C6 C5 C4 123.7(10)
C5 C6 C7 117.0(10)
C5 C6 C8 122.4(10)
C7 C6 C8 120.6(11)
O5 C7 C2 120.8(10)
O5 C7 C6 118.3(9)
C2 C7 C6 120.6(11)
C6 C8 C9 109.5(8)
C14 C9 C10 118.0(9)
C14 C9 C8 122.0(9)
C10 C9 C8 120.0(11)
C9 C10 C11 120.6(10)
C12 C11 C10 118.1(9)
C12 C11 C45 123.0(10)
C10 C11 C45 118.9(11)
C11 C12 C13 122.9(9)
C12 C13 C14 116.7(10)
C12 C13 C15 122.8(9)
C14 C13 C15 120.4(8)
C9 C14 O6 116.9(9)
C9 C14 C13 122.8(9)
O6 C14 C13 119.8(10)
C13 C15 C16 112.3(9)
C17 C16 C21 117.3(9)
C17 C16 C15 119.6(9)
C21 C16 C15 123.1(9)
C16 C17 C18 122.8(9)
C17 C18 C37 121.8(8)
C17 C18 C19 116.6(9)
C37 C18 C19 121.6(8)
C20 C19 C18 122.4(9)
C19 C20 C21 118.7(9)
C19 C20 C22 120.3(8)
C21 C20 C22 120.9(8)
C16 C21 O7 118.4(8)
C16 C21 C20 121.8(9)
O7 C21 C20 119.7(8)
C23 C22 C20 110.2(8)
C28 C23 C24 118.7(9)
C28 C23 C22 119.8(8)
C24 C23 C22 121.1(9)
C23 C24 C25 120.2(9)
C26 C25 C24 119.2(9)
C26 C25 C46 120.2(10)
C24 C25 C46 120.6(10)
C25 C26 C27 121.6(9)
C28 C27 C26 117.5(9)
C28 C27 C1 122.0(9)
C26 C27 C1 120.3(9)
C23 C28 O8 121.2(8)
C23 C28 C27 122.3(9)
O8 C28 C27 116.4(9)
C30 C29 C4 128.9(13)
C29 C30 C31 124.9(15)
C32 C31 C36 120.0
C32 C31 C30 122.7(16)
C36 C31 C30 117.3(16)
C33 C32 C31 120.0
C32 C33 C34 120.0
C33 C34 C35 120.0
C36 C35 C34 120.0
C35 C36 C31 120.0
C38 C37 C18 129.6(6)
C37 C38 C39 125.7(10)
C44 C39 C40 117.7(13)
C44 C39 C38 119.8(14)
C40 C39 C38 122.4(13)
C41 C40 C39 121.7(16)
C42 C41 C40 122(2)
C41 C42 C43 119.2(19)
C42 C43 C44 121.7(19)
C39 C44 C43 118.0(16)
O2 C45 O1 122.1(9)
O2 C45 C11 121.5(10)
O1 C45 C11 116.5(11)
O3 C46 O4 125.5(10)
O3 C46 C25 120.0(11)
O4 C46 C25 114.5(10)
O5 C47 C48 107.9(11)
C49 C48 C47 114.1(15)
C51 C50 O6 110.5(16)
C50 C51 C52 114.8(18)
O7 C53 C54 107.7(15)
C55 C54 C53 101(3)
C57 C56 O8 93(3)
C56 C57 C58 93(2)
N1 C60 C59 173.9(14)
N2 C61 C62 112.8(9)
N3 C62 C61 106.5(9)
N2 C63 C64 109.1(8)
N3 C64 C63 108.2(8)
N2 C65 C66 111.3(10)
N3 C66 C65 108.4(10)
N4 C67 C68 107.9(9)
N5 C68 C67 112.9(9)
N4 C69 C70 107.2(9)
N5 C70 C69 112.3(9)
N4 C71 C72 107.6(8)
N5 C72 C71 111.8(9)

loop_
_geom_bond_atom_site_label_1
_geom_bond_atom_site_label_2
_geom_bond_distance
O1 C45 1.296(12)
O2 C45 1.243(12)
O3 C46 1.232(11)
O4 C46 1.266(12)
O5 C7 1.364(12)
O5 C47 1.442(12)
O6 C14 1.382(11)
O6 C50 1.462(17)
O7 C21 1.398(11)
O7 C53 1.424(15)
O8 C28 1.385(10)
O8 C56 1.69(3)
N1 C60 1.2009(10)
N2 C65 1.424(15)
N2 C61 1.445(15)
N2 C63 1.482(13)
N3 C66 1.461(13)
N3 C64 1.483(12)
N3 C62 1.489(13)
N4 C71 1.460(12)
N4 C67 1.492(11)
N4 C69 1.529(13)
N5 C72 1.442(13)
N5 C68 1.443(14)
N5 C70 1.466(13)
C1 C27 1.518(13)
C1 C2 1.545(13)
C2 C7 1.376(13)
C2 C3 1.391(14)
C3 C4 1.388(14)
C4 C5 1.406(15)
C4 C29 1.486(16)
C5 C6 1.361(15)
C6 C7 1.443(14)
C6 C8 1.492(14)
C8 C9 1.529(14)
C9 C14 1.374(14)
C9 C10 1.407(13)
C10 C11 1.407(13)
C11 C12 1.380(14)
C11 C45 1.486(13)
C12 C13 1.391(12)
C13 C14 1.395(13)
C13 C15 1.476(14)
C15 C16 1.533(12)
C16 C17 1.376(13)
C16 C21 1.395(12)
C17 C18 1.399(12)
C18 C37 1.413(9)
C18 C19 1.421(12)
C19 C20 1.339(12)
C20 C21 1.407(12)
C20 C22 1.524(12)
C22 C23 1.508(12)
C23 C28 1.353(12)
C23 C24 1.394(12)
C24 C25 1.418(14)
C25 C26 1.339(13)
C25 C46 1.512(13)
C26 C27 1.413(13)
C27 C28 1.393(13)
C29 C30 1.337(18)
C30 C31 1.481(19)
C31 C32 1.3900
C31 C36 1.3900
C32 C33 1.3900
C33 C34 1.3900
C34 C35 1.3900
C35 C36 1.3900
C37 C38 1.312(10)
C38 C39 1.450(15)
C39 C44 1.405(16)
C39 C40 1.410(17)
C40 C41 1.38(2)
C41 C42 1.34(3)
C42 C43 1.38(3)
C43 C44 1.44(2)
C47 C48 1.490(18)
C48 C49 1.43(2)
C50 C51 1.323(19)
C51 C52 1.63(2)
C53 C54 1.57(4)
C54 C55 1.57(3)
C56 C57 1.18(3)
C57 C58 1.84(2)
C59 C60 1.5012(11)
C61 C62 1.551(15)
C63 C64 1.587(14)
C65 C66 1.556(15)
C67 C68 1.533(14)
C69 C70 1.545(15)
C71 C72 1.577(14)
